data_2210869
loop_
_publ_author_name
'Qin, Yong-Qi'
'Ren, Xiao-Yan'
'Liang, Tong-Ling'
'Jian, Fang-Fang'

_publ_section_title
;
 Ethyl
 6-methyl-4-phenyl-2-thioxo-1,2,3,4-tetrahydropyrimidine-5-carboxylate
;
_journal_coeditor_code BH2045
_journal_issue 11
_journal_name_full 'Acta Crystallographica Section E'
_journal_page_first o5215
_journal_page_last o5216
_journal_paper_doi 10.1107/S1600536806038517
_journal_volume 62
_journal_year 2006
_chemical_formula_iupac 'C14 H16 N2 O2 S'
_chemical_formula_moiety 'C14 H16 N2 O2 S'
_chemical_formula_sum 'C14 H16 N2 O2 S'
_chemical_formula_weight 276.35
_chemical_name_systematic
;
Ethyl 6-methyl-4-phenyl-2-thioxo-1,2,3,4-tetrahydropyrimidine-5-carboxylate
;
_space_group_IT_number 2
_symmetry_cell_setting triclinic
_symmetry_space_group_name_Hall '-P 1'
_symmetry_space_group_name_H-M 'P -1'
_atom_sites_solution_hydrogens geom
_atom_sites_solution_primary direct
_atom_sites_solution_secondary difmap
_audit_creation_method SHELXL97
_cell_angle_alpha 69.78(3)
_cell_angle_beta 89.91(3)
_cell_angle_gamma 69.89(3)
_cell_formula_units_Z 2
_cell_length_a 7.3730(15)
_cell_length_b 9.5000(19)
_cell_length_c 11.059(2)
_cell_measurement_reflns_used 25
_cell_measurement_temperature 293(2)
_cell_measurement_theta_max 14
_cell_measurement_theta_min 4
_cell_volume 676.5(3)
_computing_cell_refinement 'CAD-4 Software'
_computing_data_collection 'CAD-4 Software (Enraf--Nonius, 1989)'
_computing_data_reduction 'NRCVAX (Gabe <i>et al.</i>,  1989)'
_computing_molecular_graphics 'SHELXTL/PC (Sheldrick, 1998)'
_computing_publication_material 'WinGX (Farrugia, 1999)'
_computing_structure_refinement 'SHELXL97 (Sheldrick, 1997)'
_computing_structure_solution 'SHELXS97 (Sheldrick, 1997)'
_diffrn_ambient_temperature 293(2)
_diffrn_measured_fraction_theta_full 1.000
_diffrn_measured_fraction_theta_max 1.000
_diffrn_measurement_device_type 'Enraf--Nonius CAD-4'
_diffrn_measurement_method \w
_diffrn_radiation_monochromator graphite
_diffrn_radiation_source 'fine-focus sealed tube'
_diffrn_radiation_type MoK\a
_diffrn_radiation_wavelength 0.71073
_diffrn_reflns_av_R_equivalents 0.0290
_diffrn_reflns_av_sigmaI/netI 0.0522
_diffrn_reflns_limit_h_max 0
_diffrn_reflns_limit_h_min -8
_diffrn_reflns_limit_k_max 10
_diffrn_reflns_limit_k_min -11
_diffrn_reflns_limit_l_max 13
_diffrn_reflns_limit_l_min -13
_diffrn_reflns_number 2591
_diffrn_reflns_theta_full 25.00
_diffrn_reflns_theta_max 25.00
_diffrn_reflns_theta_min 1.98
_diffrn_standards_decay_% <1
_diffrn_standards_interval_count 100
_diffrn_standards_number 3
_exptl_absorpt_coefficient_mu 0.239
_exptl_absorpt_correction_type none
_exptl_crystal_colour yellow
_exptl_crystal_density_diffrn 1.357
_exptl_crystal_density_method 'not measured'
_exptl_crystal_description block
_exptl_crystal_F_000 292
_exptl_crystal_size_max 0.25
_exptl_crystal_size_mid 0.20
_exptl_crystal_size_min 0.18
_refine_diff_density_max 0.320
_refine_diff_density_min -0.519
_refine_ls_extinction_method none
_refine_ls_goodness_of_fit_ref 1.091
_refine_ls_hydrogen_treatment constr
_refine_ls_matrix_type full
_refine_ls_number_parameters 172
_refine_ls_number_reflns 2386
_refine_ls_number_restraints 0
_refine_ls_restrained_S_all 1.091
_refine_ls_R_factor_all 0.1069
_refine_ls_R_factor_gt 0.0651
_refine_ls_shift/su_max 0.000
_refine_ls_shift/su_mean 0.000
_refine_ls_structure_factor_coef Fsqd
_refine_ls_weighting_details 'calc w=1/[\s^2^(Fo^2^)+(0.0816P)^2^+0.6409P] where P=(Fo^2^+2Fc^2^)/3'
_refine_ls_weighting_scheme calc
_refine_ls_wR_factor_gt 0.1533
_refine_ls_wR_factor_ref 0.1807
_reflns_number_gt 1603
_reflns_number_total 2386
_reflns_threshold_expression I>2\s(I)
_cod_data_source_file bh2045.cif
_cod_data_source_block I
_cod_original_cell_volume 676.5(2)
_cod_original_sg_symbol_Hall '-P 1 '
_cod_database_code 2210869
_cod_database_fobs_code 2210869

loop_
_symmetry_equiv_pos_as_xyz
'x, y, z'
'-x, -y, -z'

loop_
_atom_site_type_symbol
_atom_site_label
_atom_site_fract_x
_atom_site_fract_y
_atom_site_fract_z
_atom_site_U_iso_or_equiv
_atom_site_adp_type
_atom_site_calc_flag
_atom_site_refinement_flags
_atom_site_occupancy
S S1 0.20336(15) 0.09428(14) 0.54877(11) 0.0443(4) Uani d . 1
O O1 0.8056(4) 0.4283(4) 0.6638(3) 0.0473(8) Uani d . 1
O O2 0.5557(4) 0.5441(4) 0.7550(3) 0.0502(8) Uani d . 1
N N1 0.5210(4) 0.1505(4) 0.5904(3) 0.0353(8) Uani d . 1
H H1A 0.5734 0.0962 0.5429 0.042 Uiso calc R 1
N N2 0.2451(5) 0.3010(4) 0.6457(3) 0.0350(8) Uani d . 1
H H2A 0.1278 0.3152 0.6630 0.042 Uiso calc R 1
C C1 0.5400(8) 0.7199(7) 0.8642(6) 0.0698(16) Uani d . 1
H H1B 0.6026 0.7829 0.8862 0.105 Uiso calc R 1
H H1C 0.5274 0.6405 0.9423 0.105 Uiso calc R 1
H H1D 0.4130 0.7891 0.8170 0.105 Uiso calc R 1
C C2 0.6576(7) 0.6391(6) 0.7830(5) 0.0504(12) Uani d . 1
H H2B 0.6699 0.7180 0.7030 0.060 Uiso calc R 1
H H2C 0.7871 0.5697 0.8290 0.060 Uiso calc R 1
C C3 0.6437(6) 0.4460(5) 0.6939(4) 0.0338(9) Uani d . 1
C C4 0.5269(5) 0.3567(5) 0.6711(4) 0.0304(9) Uani d . 1
C C5 0.3328(5) 0.3996(5) 0.6688(4) 0.0305(8) Uani d . 1
C C6 0.1911(6) 0.5436(5) 0.6875(5) 0.0473(12) Uani d . 1
H H6A 0.2592 0.6069 0.7029 0.071 Uiso calc R 1
H H6B 0.1254 0.5094 0.7608 0.071 Uiso calc R 1
H H6C 0.0973 0.6072 0.6109 0.071 Uiso calc R 1
C C7 0.3322(6) 0.1845(5) 0.5980(3) 0.0318(9) Uani d . 1
C C8 0.6473(5) 0.1992(5) 0.6575(4) 0.0316(9) Uani d . 1
H H8A 0.7484 0.2174 0.6032 0.038 Uiso calc R 1
C C9 0.7469(5) 0.0645(5) 0.7871(4) 0.0313(9) Uani d . 1
C C10 0.6885(6) 0.0700(5) 0.9052(4) 0.0386(10) Uani d . 1
H H10A 0.5853 0.1596 0.9062 0.046 Uiso calc R 1
C C11 0.7795(7) -0.0537(5) 1.0205(4) 0.0460(11) Uani d . 1
H H11A 0.7385 -0.0472 1.0986 0.055 Uiso calc R 1
C C12 0.9304(7) -0.1866(6) 1.0204(4) 0.0480(11) Uani d . 1
H H12A 0.9923 -0.2706 1.0984 0.058 Uiso calc R 1
C C13 0.9907(6) -0.1961(6) 0.9044(5) 0.0504(12) Uani d . 1
H H13A 1.0925 -0.2871 0.9042 0.061 Uiso calc R 1
C C14 0.9011(6) -0.0719(5) 0.7895(4) 0.0414(10) Uani d . 1
H H14A 0.9440 -0.0788 0.7118 0.050 Uiso calc R 1

loop_
_atom_site_aniso_label
_atom_site_aniso_U_11
_atom_site_aniso_U_22
_atom_site_aniso_U_33
_atom_site_aniso_U_12
_atom_site_aniso_U_13
_atom_site_aniso_U_23
S1 0.0350(6) 0.0556(7) 0.0611(7) -0.0210(5) 0.0034(5) -0.0393(6)
O1 0.0303(16) 0.064(2) 0.069(2) -0.0247(15) 0.0129(14) -0.0418(17)
O2 0.0413(17) 0.063(2) 0.081(2) -0.0324(16) 0.0196(16) -0.0542(18)
N1 0.0279(17) 0.049(2) 0.0425(19) -0.0126(16) 0.0000(14) -0.0339(17)
N2 0.0271(17) 0.043(2) 0.049(2) -0.0170(16) 0.0092(15) -0.0285(17)
C1 0.067(4) 0.085(4) 0.104(4) -0.046(3) 0.028(3) -0.072(4)
C2 0.051(3) 0.053(3) 0.074(3) -0.033(2) 0.013(2) -0.040(3)
C3 0.033(2) 0.035(2) 0.038(2) -0.0127(18) 0.0014(17) -0.0178(18)
C4 0.028(2) 0.036(2) 0.034(2) -0.0127(18) 0.0038(16) -0.0201(18)
C5 0.032(2) 0.034(2) 0.032(2) -0.0141(17) 0.0010(16) -0.0174(17)
C6 0.028(2) 0.048(3) 0.079(3) -0.011(2) 0.003(2) -0.041(3)
C7 0.032(2) 0.040(2) 0.030(2) -0.0154(18) 0.0018(16) -0.0191(18)
C8 0.0255(19) 0.041(2) 0.039(2) -0.0155(18) 0.0036(16) -0.0248(18)
C9 0.0259(19) 0.039(2) 0.040(2) -0.0170(18) 0.0003(16) -0.0223(18)
C10 0.037(2) 0.045(2) 0.042(2) -0.017(2) 0.0046(19) -0.025(2)
C11 0.058(3) 0.051(3) 0.038(2) -0.026(3) 0.004(2) -0.021(2)
C12 0.045(3) 0.048(3) 0.049(3) -0.019(2) -0.009(2) -0.013(2)
C13 0.033(2) 0.045(3) 0.066(3) -0.005(2) -0.006(2) -0.021(2)
C14 0.031(2) 0.051(3) 0.052(3) -0.016(2) 0.0064(19) -0.030(2)

loop_
_atom_type_symbol
_atom_type_description
_atom_type_scat_dispersion_real
_atom_type_scat_dispersion_imag
_atom_type_scat_source
C C 0.0033 0.0016 'International Tables Vol C Tables 4.2.6.8 and 6.1.1.4'
H H 0.0000 0.0000 'International Tables Vol C Tables 4.2.6.8 and 6.1.1.4'
N N 0.0061 0.0033 'International Tables Vol C Tables 4.2.6.8 and 6.1.1.4'
O O 0.0106 0.0060 'International Tables Vol C Tables 4.2.6.8 and 6.1.1.4'
S S 0.1246 0.1234 'International Tables Vol C Tables 4.2.6.8 and 6.1.1.4'

loop_
_geom_angle_atom_site_label_1
_geom_angle_atom_site_label_2
_geom_angle_atom_site_label_3
_geom_angle
C3 O2 C2 118.1(3)
C7 N1 C8 124.5(3)
C7 N1 H1A 117.7
C8 N1 H1A 117.7
C7 N2 C5 124.4(3)
C7 N2 H2A 117.8
C5 N2 H2A 117.8
C2 C1 H1B 109.5
C2 C1 H1C 109.5
H1B C1 H1C 109.5
C2 C1 H1D 109.5
H1B C1 H1D 109.5
H1C C1 H1D 109.5
O2 C2 C1 106.5(3)
O2 C2 H2B 110.4
C1 C2 H2B 110.4
O2 C2 H2C 110.4
C1 C2 H2C 110.4
H2B C2 H2C 108.6
O1 C3 O2 123.2(3)
O1 C3 C4 123.6(4)
O2 C3 C4 113.1(3)
C5 C4 C3 125.9(3)
C5 C4 C8 120.2(3)
C3 C4 C8 113.8(3)
C4 C5 N2 118.5(3)
C4 C5 C6 128.4(3)
N2 C5 C6 113.1(3)
C5 C6 H6A 109.5
C5 C6 H6B 109.5
H6A C6 H6B 109.5
C5 C6 H6C 109.5
H6A C6 H6C 109.5
H6B C6 H6C 109.5
N1 C7 N2 116.0(3)
N1 C7 S1 123.2(3)
N2 C7 S1 120.8(3)
N1 C8 C4 108.9(3)
N1 C8 C9 110.0(3)
C4 C8 C9 113.2(3)
N1 C8 H8A 108.2
C4 C8 H8A 108.2
C9 C8 H8A 108.2
C10 C9 C14 117.6(4)
C10 C9 C8 122.7(4)
C14 C9 C8 119.7(3)
C11 C10 C9 121.5(4)
C11 C10 H10A 119.3
C9 C10 H10A 119.3
C12 C11 C10 119.9(4)
C12 C11 H11A 120.0
C10 C11 H11A 120.0
C11 C12 C13 119.9(4)
C11 C12 H12A 120.0
C13 C12 H12A 120.0
C14 C13 C12 120.1(4)
C14 C13 H13A 119.9
C12 C13 H13A 119.9
C13 C14 C9 121.0(4)
C13 C14 H14A 119.5
C9 C14 H14A 119.5

loop_
_geom_bond_atom_site_label_1
_geom_bond_atom_site_label_2
_geom_bond_distance
S1 C7 1.679(4)
O1 C3 1.210(5)
O2 C3 1.328(5)
O2 C2 1.461(5)
N1 C7 1.326(5)
N1 C8 1.473(4)
N1 H1A 0.8600
N2 C7 1.353(5)
N2 C5 1.393(4)
N2 H2A 0.8600
C1 C2 1.471(6)
C1 H1B 0.9600
C1 H1C 0.9600
C1 H1D 0.9600
C2 H2B 0.9700
C2 H2C 0.9700
C3 C4 1.475(5)
C4 C5 1.344(5)
C4 C8 1.514(5)
C5 C6 1.489(5)
C6 H6A 0.9600
C6 H6B 0.9600
C6 H6C 0.9600
C8 C9 1.523(5)
C8 H8A 0.9800
C9 C10 1.387(5)
C9 C14 1.392(5)
C10 C11 1.372(6)
C10 H10A 0.9300
C11 C12 1.366(6)
C11 H11A 0.9300
C12 C13 1.379(6)
C12 H12A 0.9300
C13 C14 1.369(6)
C13 H13A 0.9300
C14 H14A 0.9300

loop_
_geom_hbond_atom_site_label_D
_geom_hbond_atom_site_label_H
_geom_hbond_atom_site_label_A
_geom_hbond_site_symmetry_A
_geom_hbond_distance_DH
_geom_hbond_distance_HA
_geom_hbond_distance_DA
_geom_hbond_angle_DHA
_geom_hbond_publ_flag
N1 H1A S1 2_656 0.86 2.50 3.334(3) 165.3 y
N2 H2A O1 1_455 0.86 2.25 3.078(4) 162.4 y

loop_
_cod_related_entry_id
_cod_related_entry_database
_cod_related_entry_code
1 ChemSpider 2019053
